data_4085464
loop_
_publ_author_name
'Chu, Wan-Yi'
'Zhou, Xiaoyuan'
'Rauchfuss, Thomas B.'

_publ_section_title
;
 Cooperative Metal--Ligand Reactivity and Catalysis in Low-Spin Ferrous
 Alkoxides
;
_journal_issue 9
_journal_name_full Organometallics
_journal_page_first 1619
_journal_paper_doi 10.1021/om501152h
_journal_volume 34
_journal_year 2015
_chemical_formula_sum 'C44 H42 Fe N2 O4 P2 S'
_chemical_formula_weight 812.64
_chemical_name_systematic
; 
? 
;
_space_group_crystal_system monoclinic
_space_group_IT_number 14
_space_group_name_Hall '-P 2yn'
_space_group_name_H-M_alt 'P 1 21/n 1'
_symmetry_space_group_name_Hall '-P 2yn'
_symmetry_space_group_name_H-M 'P 1 21/n 1'
_atom_sites_solution_hydrogens mixed
_audit_creation_method SHELXL-2014
_audit_update_record
; 
? 
;
_cell_angle_alpha 90
_cell_angle_beta 110.410(3)
_cell_angle_gamma 90
_cell_formula_units_Z 4
_cell_length_a 14.2468(9)
_cell_length_b 23.9190(14)
_cell_length_c 15.9804(10)
_cell_measurement_reflns_used 9963
_cell_measurement_temperature 173(2)
_cell_measurement_theta_max 26.87
_cell_measurement_theta_min 2.37
_cell_volume 5103.8(6)
_computing_cell_refinement 'SAINT V8.34A (Bruker, 2005)'
_computing_data_collection 'APEX2 V2013.10-0 (Bruker, 2013)'
_computing_data_reduction
; 
SAINT V8.34A, XPREP v2013/3, SADABS V2012/1, TWINABS V2012/1 
(Bruker, 2012 & 2013) 
;
_computing_publication_material 'XCIF V2013-1 (Bruker, 2013)'
_computing_structure_refinement 'SHELX-2013-4 (Sheldrick, 2013)'
_computing_structure_solution 'SHELX-2013-4 (Sheldrick, 2013)'
_diffrn_ambient_temperature 173(2)
_diffrn_measured_fraction_theta_full 1.000
_diffrn_measured_fraction_theta_max 0.996
_diffrn_measurement_device 'kappa diffractometer'
_diffrn_measurement_device_type 'Bruker Kappa/ApexII CCD'
_diffrn_measurement_method 'profile data from \f and \w scans'
_diffrn_radiation_monochromator graphite
_diffrn_radiation_source 'fine-focus sealed tube'
_diffrn_radiation_type MoK\a
_diffrn_radiation_wavelength 0.71073
_diffrn_radiation_wavelength_id cm02f_0m_sq
_diffrn_reflns_av_R_equivalents 0.0416
_diffrn_reflns_av_unetI/netI 0.0303
_diffrn_reflns_Laue_measured_fraction_full 1.000
_diffrn_reflns_Laue_measured_fraction_max 0.996
_diffrn_reflns_limit_h_max 18
_diffrn_reflns_limit_h_min -18
_diffrn_reflns_limit_k_max 30
_diffrn_reflns_limit_k_min -30
_diffrn_reflns_limit_l_max 20
_diffrn_reflns_limit_l_min -20
_diffrn_reflns_number 81992
_diffrn_reflns_point_group_measured_fraction_full 1.000
_diffrn_reflns_point_group_measured_fraction_max 0.996
_diffrn_reflns_theta_full 25.000
_diffrn_reflns_theta_max 27.165
_diffrn_reflns_theta_min 1.604
_exptl_absorpt_coefficient_mu 0.434
_exptl_absorpt_correction_T_max 0.9473
_exptl_absorpt_correction_T_min 0.8132
_exptl_absorpt_correction_type integration
_exptl_absorpt_process_details 'SHELXTL/XPREP V2013/3 (Bruker, 2013)'
_exptl_crystal_colour green
_exptl_crystal_density_diffrn 1.058
_exptl_crystal_description block
_exptl_crystal_F_000 1696
_exptl_crystal_id cm02f_0m_sq
_exptl_crystal_preparation
; 
The data crystal was mounted using oil (Parantone-N, Exxon) to a 
0.3 mm cryo-loop (Hampton Research) with the (-1 -2 1) scattering 
planes roughly normal to the spindle axis. 
;
_exptl_crystal_size_max 0.666
_exptl_crystal_size_mid 0.347
_exptl_crystal_size_min 0.186
_platon_squeeze_details
; 
The highly disordered model suggest that there are 3 additional tetrahydrofuran 
molecules in the asymmetric unit.  One of the solvate molecules is approximately 
half occupied.  This accounts for 10 additional THF molecules in the unit cell. 
The number of electrons "squeezed" from the model is consistant with that predic 
from the highly disordered model. 
TITL cm02f_0m in P21/n #14 
CELL   14.2468   23.9190   15.9804     90.00    110.41     90.00 
SPGR P21/n 
C101 0.094 0.884 0.889 !       5.52 eA-3 
C102 0.184 0.867 0.920 !       4.16 eA-3 
C103 0.401 0.298 0.669 !       4.04 eA-3 
C104 0.688 0.692 0.403 !       3.89 eA-3 
C105 0.970 0.156 0.156 !       3.80 eA-3 
C106 0.332 0.976 0.703 !       3.56 eA-3 
C107 0.660 0.527 0.108 !       2.84 eA-3 
C108 0.713 0.058 0.248 !       2.84 eA-3 
C109 0.810 0.081 0.307 !       2.68 eA-3 
C110 0.437 0.906 0.155 !       2.55 eA-3 
C111 0.032 0.588 0.639 !       2.35 eA-3 
C112 0.025 0.559 0.574 !       2.34 eA-3 
C113 0.263 0.984 0.626 !       2.32 eA-3 
C114 1.000 0.500 0.500 !       2.08 eA-3 
C115 0.439 0.945 0.027 !       2.04 eA-3 
C116 0.123 0.404 0.438 !       1.53 eA-3 
Q117 0.047 0.712 0.136 !       0.52 eA-3 
 
;
_refine_diff_density_max 0.314
_refine_diff_density_min -0.281
_refine_diff_density_rms 0.045
_refine_ls_extinction_method none
_refine_ls_goodness_of_fit_ref 1.044
_refine_ls_hydrogen_treatment mixed
_refine_ls_matrix_type full
_refine_ls_number_parameters 554
_refine_ls_number_reflns 11288
_refine_ls_number_restraints 242
_refine_ls_restrained_S_all 1.034
_refine_ls_R_factor_all 0.0521
_refine_ls_R_factor_gt 0.0373
_refine_ls_shift/su_max 0.002
_refine_ls_shift/su_mean 0.000
_refine_ls_structure_factor_coef Fsqd
_refine_ls_weighting_details 'w=1/[\s^2^(Fo^2^)+(0.0370P)^2^+2.9326P] where P=(Fo^2^+2Fc^2^)/3'
_refine_ls_weighting_scheme calc
_refine_ls_wR_factor_gt 0.0891
_refine_ls_wR_factor_ref 0.0959
_reflns_Friedel_coverage 0.000
_reflns_number_gt 9026
_reflns_number_total 11288
_reflns_threshold_expression 'I > 2\s(I)'
_cod_data_source_file om501152h_si_001.cif
_cod_data_source_block Fe[P2(OH)2](CO)(thiourea)
_cod_depositor_comments 'Adding full bibliography for 4085461--4085465.cif.'
_cod_database_code 4085464
_shelx_space_group_comment
; 
The symmetry employed for this shelxl refinement is uniquely defined 
by the following loop, which should always be used as a source of 
symmetry information in preference to the above space-group names. 
They are only intended as comments. 
;
_shelx_estimated_absorpt_t_min 0.761
_shelx_estimated_absorpt_t_max 0.924
_shelxl_version_number 2014-3
_platon_squeeze_void_probe_radius 1.20

loop_
_space_group_symop_operation_xyz
'x, y, z'
'-x+1/2, y+1/2, -z+1/2'
'-x, -y, -z'
'x-1/2, -y-1/2, z-1/2'

loop_
_atom_site_label
_atom_site_type_symbol
_atom_site_fract_x
_atom_site_fract_y
_atom_site_fract_z
_atom_site_U_iso_or_equiv
_atom_site_adp_type
_atom_site_occupancy
_atom_site_site_symmetry_order
_atom_site_calc_flag
_atom_site_refinement_flags_posn
_atom_site_refinement_flags_adp
_atom_site_refinement_flags_occupancy
_atom_site_disorder_assembly
_atom_site_disorder_group
Fe1 Fe 0.04057(2) 0.26055(2) 0.84584(2) 0.02478(7) Uani 1 1 d . . . . .
S1 S 0.16200(3) 0.31740(2) 0.94191(3) 0.02843(10) Uani 1 1 d . . . . .
P1 P -0.08173(4) 0.31648(2) 0.85831(3) 0.03117(12) Uani 1 1 d D . . . .
P2 P 0.14090(3) 0.19037(2) 0.83375(3) 0.02521(10) Uani 1 1 d . . . . .
O1 O 0.08971(11) 0.31839(6) 0.70780(9) 0.0431(4) Uani 1 1 d . . . . .
O2 O 0.01907(9) 0.21681(5) 0.94212(8) 0.0297(3) Uani 1 1 d . . . . .
O3 O -0.07179(9) 0.21586(5) 0.76620(8) 0.0288(3) Uani 1 1 d . . . . .
N1 N 0.19716(14) 0.23800(7) 1.06535(12) 0.0357(4) Uani 1 1 d . . . . .
H1A H 0.1418(19) 0.2220(10) 1.0326(17) 0.054 Uiso 1 1 d . U . . .
H1B H 0.2380(19) 0.2213(10) 1.1155(17) 0.054 Uiso 1 1 d . U . . .
N2 N 0.31165(13) 0.30845(8) 1.09307(12) 0.0358(4) Uani 1 1 d . . . . .
H2A H 0.3294(18) 0.3405(11) 1.0777(17) 0.054 Uiso 1 1 d . U . . .
H2B H 0.3453(19) 0.2947(11) 1.1421(18) 0.054 Uiso 1 1 d . U . . .
C1 C 0.06505(13) 0.29600(8) 0.76086(12) 0.0296(4) Uani 1 1 d . . . . .
C2 C 0.22822(13) 0.28499(8) 1.04096(12) 0.0278(4) Uani 1 1 d . . . . .
C3 C -0.03878(14) 0.16938(8) 0.90673(12) 0.0305(4) Uani 1 1 d . . . . .
H3 H -0.0744 0.1585 0.9482 0.037 Uiso 1 1 calc R U . . .
C4 C -0.11899(13) 0.18642(8) 0.81626(12) 0.0313(4) Uani 1 1 d . . . . .
H4 H -0.1491 0.1516 0.7830 0.038 Uiso 1 1 calc R U . . .
C5 C -0.20046(14) 0.21913(10) 0.83397(13) 0.0369(5) Uani 1 1 d . . . . .
C6 C -0.28662(16) 0.19117(11) 0.83297(16) 0.0502(6) Uani 1 1 d . . . . .
H6 H -0.2944 0.1527 0.8172 0.060 Uiso 1 1 calc R U . . .
C7 C -0.36093(17) 0.21818(13) 0.85440(18) 0.0634(8) Uani 1 1 d . . . . .
H7 H -0.4194 0.1984 0.8527 0.076 Uiso 1 1 calc R U . . .
C8 C -0.35030(17) 0.27353(13) 0.87813(18) 0.0623(8) Uani 1 1 d . . . . .
H8 H -0.4008 0.2920 0.8939 0.075 Uiso 1 1 calc R U . . .
C9 C -0.26591(16) 0.30228(11) 0.87903(16) 0.0494(6) Uani 1 1 d . . . . .
H9 H -0.2588 0.3406 0.8955 0.059 Uiso 1 1 calc R U . . .
C10 C -0.19085(14) 0.27596(10) 0.85617(13) 0.0379(5) Uani 1 1 d . . . . .
C11 C -0.1359(19) 0.3676(14) 0.769(2) 0.037(2) Uani 0.48(3) 1 d D U P A 1
C12 C -0.2381(14) 0.3657(8) 0.7177(11) 0.0372(19) Uani 0.48(3) 1 d D U P A 1
H12 H -0.2817 0.3400 0.7311 0.045 Uiso 0.48(3) 1 calc R U P A 1
C13 C -0.2736(11) 0.4023(6) 0.6470(9) 0.043(2) Uani 0.48(3) 1 d . U P A 1
H13 H -0.3421 0.4004 0.6097 0.052 Uiso 0.48(3) 1 calc R U P A 1
C14 C -0.2129(11) 0.4414(6) 0.6290(7) 0.042(2) Uani 0.48(3) 1 d . U P A 1
H14 H -0.2400 0.4664 0.5803 0.051 Uiso 0.48(3) 1 calc R U P A 1
C15 C -0.1131(11) 0.4447(5) 0.6809(9) 0.0450(19) Uani 0.48(3) 1 d . U P A 1
H15 H -0.0708 0.4723 0.6699 0.054 Uiso 0.48(3) 1 calc R U P A 1
C16 C -0.0759(12) 0.4057(9) 0.7511(12) 0.043(2) Uani 0.48(3) 1 d . U P A 1
H16 H -0.0067 0.4063 0.7864 0.052 Uiso 0.48(3) 1 calc R U P A 1
C11A C -0.1283(17) 0.3691(13) 0.770(2) 0.0374(18) Uani 0.52(3) 1 d D U P A 2
C12A C -0.2258(12) 0.3725(7) 0.7078(11) 0.0395(19) Uani 0.52(3) 1 d D U P A 2
H12A H -0.2749 0.3466 0.7110 0.047 Uiso 0.52(3) 1 calc R U P A 2
C13A C -0.2525(9) 0.4135(6) 0.6402(8) 0.044(2) Uani 0.52(3) 1 d . U P A 2
H13A H -0.3191 0.4159 0.5989 0.053 Uiso 0.52(3) 1 calc R U P A 2
C14A C -0.1801(12) 0.4498(5) 0.6356(8) 0.0469(19) Uani 0.52(3) 1 d . U P A 2
H14A H -0.1965 0.4770 0.5893 0.056 Uiso 0.52(3) 1 calc R U P A 2
C15A C -0.0827(10) 0.4477(5) 0.6972(8) 0.0464(17) Uani 0.52(3) 1 d . U P A 2
H15A H -0.0343 0.4741 0.6936 0.056 Uiso 0.52(3) 1 calc R U P A 2
C16A C -0.0566(11) 0.4082(8) 0.7628(11) 0.0403(17) Uani 0.52(3) 1 d . U P A 2
H16A H 0.0103 0.4067 0.8037 0.048 Uiso 0.52(3) 1 calc R U P A 2
C17 C -0.05675(14) 0.35670(9) 0.96105(13) 0.0355(4) Uani 1 1 d . . . . .
C18 C -0.07160(17) 0.41372(10) 0.96422(15) 0.0475(5) Uani 1 1 d . . . . .
H18 H -0.0972 0.4344 0.9103 0.057 Uiso 1 1 calc R U . . .
C19 C -0.0494(2) 0.44094(11) 1.04572(17) 0.0587(7) Uani 1 1 d . . . . .
H19 H -0.0596 0.4801 1.0470 0.070 Uiso 1 1 calc R U . . .
C20 C -0.01325(18) 0.41185(11) 1.12371(16) 0.0545(6) Uani 1 1 d . . . . .
H20 H 0.0012 0.4306 1.1792 0.065 Uiso 1 1 calc R U . . .
C21 C 0.00225(18) 0.35508(11) 1.12186(15) 0.0504(6) Uani 1 1 d . . . . .
H21 H 0.0277 0.3348 1.1762 0.060 Uiso 1 1 calc R U . . .
C22 C -0.01916(16) 0.32745(10) 1.04099(14) 0.0428(5) Uani 1 1 d . . . . .
H22 H -0.0081 0.2883 1.0403 0.051 Uiso 1 1 calc R U . . .
C23 C 0.02114(14) 0.11973(8) 0.89622(12) 0.0317(4) Uani 1 1 d . . . . .
C24 C -0.00707(17) 0.06649(9) 0.91482(14) 0.0417(5) Uani 1 1 d . . . . .
H24 H -0.0625 0.0630 0.9345 0.050 Uiso 1 1 calc R U . . .
C25 C 0.04277(18) 0.01903(9) 0.90555(15) 0.0476(6) Uani 1 1 d . . . . .
H25 H 0.0217 -0.0166 0.9187 0.057 Uiso 1 1 calc R U . . .
C26 C 0.12354(18) 0.02321(9) 0.87705(15) 0.0464(5) Uani 1 1 d . . . . .
H26 H 0.1585 -0.0094 0.8708 0.056 Uiso 1 1 calc R U . . .
C27 C 0.15297(16) 0.07498(8) 0.85778(13) 0.0376(5) Uani 1 1 d . . . . .
H27 H 0.2081 0.0777 0.8376 0.045 Uiso 1 1 calc R U . . .
C28 C 0.10326(14) 0.12354(8) 0.86731(12) 0.0299(4) Uani 1 1 d . . . . .
C29 C 0.13936(14) 0.17107(8) 0.72164(12) 0.0286(4) Uani 1 1 d . . . . .
C30 C 0.05117(15) 0.14888(9) 0.66278(13) 0.0387(5) Uani 1 1 d . . . . .
H30 H -0.0059 0.1463 0.6803 0.046 Uiso 1 1 calc R U . . .
C31 C 0.04474(16) 0.13033(9) 0.57878(14) 0.0423(5) Uani 1 1 d . . . . .
H31 H -0.0161 0.1150 0.5393 0.051 Uiso 1 1 calc R U . . .
C32 C 0.12684(18) 0.13434(9) 0.55315(14) 0.0443(5) Uani 1 1 d . . . . .
H32 H 0.1232 0.1213 0.4960 0.053 Uiso 1 1 calc R U . . .
C33 C 0.2136(2) 0.15699(12) 0.60939(16) 0.0577(7) Uani 1 1 d . . . . .
H33 H 0.2697 0.1604 0.5907 0.069 Uiso 1 1 calc R U . . .
C34 C 0.22052(17) 0.17516(10) 0.69422(15) 0.0474(6) Uani 1 1 d . . . . .
H34 H 0.2816 0.1905 0.7333 0.057 Uiso 1 1 calc R U . . .
C35 C 0.27332(13) 0.19822(8) 0.89816(12) 0.0284(4) Uani 1 1 d . . . . .
C36 C 0.32474(15) 0.16388(9) 0.96908(13) 0.0391(5) Uani 1 1 d . . . . .
H36 H 0.2923 0.1323 0.9827 0.047 Uiso 1 1 calc R U . . .
C37 C 0.42360(16) 0.17558(10) 1.02032(15) 0.0489(6) Uani 1 1 d . . . . .
H37 H 0.4585 0.1517 1.0687 0.059 Uiso 1 1 calc R U . . .
C38 C 0.47158(16) 0.22132(11) 1.00192(15) 0.0483(6) Uani 1 1 d . . . . .
H38 H 0.5392 0.2290 1.0374 0.058 Uiso 1 1 calc R U . . .
C39 C 0.42113(15) 0.25576(10) 0.93195(14) 0.0406(5) Uani 1 1 d . . . . .
H39 H 0.4541 0.2873 0.9187 0.049 Uiso 1 1 calc R U . . .
C40 C 0.32190(14) 0.24469(8) 0.88041(13) 0.0333(4) Uani 1 1 d . . . . .
H40 H 0.2871 0.2691 0.8327 0.040 Uiso 1 1 calc R U . . .
O4 O 0.33401(13) 0.43227(7) 0.10373(13) 0.0637(5) Uani 1 1 d . . . . .
C41 C 0.3997(2) 0.47680(13) 0.1457(2) 0.0775(9) Uani 1 1 d . . . . .
H41A H 0.4234 0.4962 0.1022 0.093 Uiso 1 1 calc R U . . .
H41B H 0.4585 0.4624 0.1949 0.093 Uiso 1 1 calc R U . . .
C42 C 0.3403(3) 0.51614(13) 0.1815(2) 0.0874(11) Uani 1 1 d . . . . .
H42A H 0.3829 0.5332 0.2386 0.105 Uiso 1 1 calc R U . . .
H42B H 0.3092 0.5462 0.1381 0.105 Uiso 1 1 calc R U . . .
C43 C 0.2627(2) 0.47889(13) 0.1948(2) 0.0776(9) Uani 1 1 d . . . . .
H43A H 0.2888 0.4589 0.2527 0.093 Uiso 1 1 calc R U . . .
H43B H 0.2020 0.5002 0.1920 0.093 Uiso 1 1 calc R U . . .
C44 C 0.2416(2) 0.43965(13) 0.1186(2) 0.0716(8) Uani 1 1 d . . . . .
H44A H 0.2171 0.4034 0.1330 0.086 Uiso 1 1 calc R U . . .
H44B H 0.1900 0.4554 0.0648 0.086 Uiso 1 1 calc R U . . .

loop_
_atom_site_aniso_label
_atom_site_aniso_U_11
_atom_site_aniso_U_22
_atom_site_aniso_U_33
_atom_site_aniso_U_23
_atom_site_aniso_U_13
_atom_site_aniso_U_12
Fe1 0.02034(13) 0.03353(14) 0.01864(13) 0.00083(10) 0.00450(10) 0.00049(10)
S1 0.0256(2) 0.0329(2) 0.0219(2) 0.00186(18) 0.00217(18) 0.00050(18)
P1 0.0240(2) 0.0429(3) 0.0240(2) -0.0033(2) 0.00512(19) 0.0046(2)
P2 0.0212(2) 0.0320(2) 0.0218(2) 0.00251(18) 0.00674(18) -0.00019(18)
O1 0.0454(9) 0.0537(9) 0.0299(8) 0.0105(7) 0.0126(7) -0.0038(7)
O2 0.0287(7) 0.0380(7) 0.0222(6) -0.0007(5) 0.0088(5) -0.0046(5)
O3 0.0219(6) 0.0434(7) 0.0199(6) -0.0021(5) 0.0057(5) -0.0030(5)
N1 0.0332(9) 0.0422(10) 0.0253(9) 0.0068(7) 0.0022(7) -0.0001(8)
N2 0.0295(9) 0.0453(10) 0.0246(9) 0.0037(7) -0.0006(7) -0.0015(8)
C1 0.0240(9) 0.0361(10) 0.0227(9) -0.0001(8) 0.0005(7) 0.0035(8)
C2 0.0253(9) 0.0369(10) 0.0207(9) -0.0007(7) 0.0075(7) 0.0057(8)
C3 0.0272(9) 0.0412(11) 0.0243(9) -0.0011(8) 0.0105(8) -0.0083(8)
C4 0.0226(9) 0.0453(11) 0.0262(10) -0.0064(8) 0.0089(8) -0.0064(8)
C5 0.0234(10) 0.0596(13) 0.0255(10) -0.0067(9) 0.0058(8) -0.0036(9)
C6 0.0296(11) 0.0767(17) 0.0451(13) -0.0202(12) 0.0141(10) -0.0157(11)
C7 0.0280(12) 0.105(2) 0.0623(17) -0.0307(16) 0.0219(12) -0.0185(13)
C8 0.0268(12) 0.102(2) 0.0635(17) -0.0318(15) 0.0222(11) -0.0031(12)
C9 0.0319(11) 0.0709(16) 0.0459(13) -0.0175(11) 0.0142(10) 0.0035(11)
C10 0.0242(10) 0.0598(13) 0.0277(10) -0.0068(9) 0.0066(8) 0.0007(9)
C11 0.038(4) 0.044(3) 0.027(3) -0.001(3) 0.008(3) 0.013(3)
C12 0.038(4) 0.046(3) 0.024(3) -0.001(2) 0.006(2) 0.012(3)
C13 0.044(4) 0.047(4) 0.032(3) -0.001(3) 0.005(3) 0.011(3)
C14 0.039(5) 0.048(4) 0.031(3) 0.003(3) 0.001(3) 0.013(3)
C15 0.040(5) 0.052(3) 0.035(4) 0.009(3) 0.002(3) 0.008(3)
C16 0.039(4) 0.053(3) 0.032(4) 0.003(3) 0.006(3) 0.011(3)
C11A 0.036(3) 0.046(3) 0.027(3) -0.004(3) 0.008(3) 0.014(3)
C12A 0.037(3) 0.048(4) 0.033(3) -0.007(3) 0.012(2) 0.012(3)
C13A 0.040(4) 0.052(4) 0.033(3) -0.001(3) 0.004(3) 0.009(3)
C14A 0.042(5) 0.050(3) 0.041(3) 0.003(2) 0.004(3) 0.010(3)
C15A 0.040(4) 0.051(3) 0.039(3) 0.000(2) 0.002(3) 0.013(3)
C16A 0.034(4) 0.047(3) 0.034(3) 0.001(3) 0.005(3) 0.011(3)
C17 0.0268(10) 0.0492(12) 0.0296(10) -0.0064(9) 0.0087(8) 0.0035(9)
C18 0.0499(13) 0.0511(13) 0.0384(12) -0.0051(10) 0.0114(10) 0.0106(11)
C19 0.0682(17) 0.0559(15) 0.0516(15) -0.0173(12) 0.0204(13) 0.0040(13)
C20 0.0531(14) 0.0711(17) 0.0387(13) -0.0220(12) 0.0154(11) -0.0007(12)
C21 0.0469(13) 0.0734(17) 0.0286(11) -0.0063(11) 0.0102(10) 0.0057(12)
C22 0.0425(12) 0.0535(13) 0.0329(11) -0.0053(9) 0.0137(10) 0.0062(10)
C23 0.0319(10) 0.0395(10) 0.0204(9) 0.0017(8) 0.0052(8) -0.0062(8)
C24 0.0448(12) 0.0483(13) 0.0333(11) 0.0057(9) 0.0153(10) -0.0115(10)
C25 0.0637(15) 0.0363(11) 0.0423(13) 0.0089(10) 0.0180(12) -0.0078(11)
C26 0.0600(15) 0.0355(11) 0.0412(13) 0.0061(9) 0.0147(11) 0.0045(10)
C27 0.0414(12) 0.0386(11) 0.0318(11) 0.0049(8) 0.0114(9) 0.0024(9)
C28 0.0303(10) 0.0341(10) 0.0235(9) 0.0045(7) 0.0072(8) -0.0024(8)
C29 0.0308(10) 0.0310(9) 0.0246(9) 0.0036(7) 0.0105(8) 0.0028(8)
C30 0.0319(11) 0.0535(13) 0.0302(11) -0.0023(9) 0.0102(9) 0.0039(9)
C31 0.0382(12) 0.0539(13) 0.0303(11) -0.0050(9) 0.0062(9) 0.0029(10)
C32 0.0582(14) 0.0487(13) 0.0296(11) -0.0046(9) 0.0199(10) -0.0012(11)
C33 0.0580(15) 0.0815(18) 0.0471(14) -0.0175(13) 0.0354(13) -0.0216(14)
C34 0.0415(12) 0.0674(15) 0.0389(12) -0.0126(11) 0.0212(10) -0.0170(11)
C35 0.0218(9) 0.0400(10) 0.0228(9) -0.0033(7) 0.0072(7) 0.0027(7)
C36 0.0351(11) 0.0452(12) 0.0322(11) 0.0016(9) 0.0056(9) 0.0032(9)
C37 0.0334(12) 0.0627(15) 0.0397(13) 0.0034(11) -0.0011(10) 0.0094(11)
C38 0.0223(10) 0.0742(16) 0.0417(13) -0.0092(11) 0.0027(9) 0.0023(10)
C39 0.0278(10) 0.0580(13) 0.0406(12) -0.0080(10) 0.0177(9) -0.0061(9)
C40 0.0258(10) 0.0439(11) 0.0304(10) -0.0025(8) 0.0103(8) -0.0002(8)
O4 0.0514(10) 0.0570(11) 0.0843(14) -0.0212(10) 0.0257(10) 0.0023(8)
C41 0.0623(18) 0.0718(19) 0.090(2) -0.0220(17) 0.0151(17) -0.0030(15)
C42 0.091(2) 0.0600(18) 0.092(2) -0.0209(17) 0.008(2) 0.0163(18)
C43 0.085(2) 0.075(2) 0.072(2) -0.0041(16) 0.0258(17) 0.0358(18)
C44 0.0524(16) 0.0744(19) 0.089(2) -0.0155(16) 0.0255(15) 0.0150(14)

loop_
_atom_type_symbol
_atom_type_description
_atom_type_scat_dispersion_real
_atom_type_scat_dispersion_imag
_atom_type_scat_source
C C 0.0033 0.0016 'International Tables Vol C Tables 4.2.6.8 and 6.1.1.4'
H H 0.0000 0.0000 'International Tables Vol C Tables 4.2.6.8 and 6.1.1.4'
Fe Fe 0.3463 0.8444 'International Tables Vol C Tables 4.2.6.8 and 6.1.1.4'
N N 0.0061 0.0033 'International Tables Vol C Tables 4.2.6.8 and 6.1.1.4'
O O 0.0106 0.0060 'International Tables Vol C Tables 4.2.6.8 and 6.1.1.4'
P P 0.1023 0.0942 'International Tables Vol C Tables 4.2.6.8 and 6.1.1.4'
S S 0.1246 0.1234 'International Tables Vol C Tables 4.2.6.8 and 6.1.1.4'

loop_
_exptl_crystal_face_index_h
_exptl_crystal_face_index_k
_exptl_crystal_face_index_l
_exptl_crystal_face_perp_dist
0.00 1.00 0.00 0.1450
0.00 -1.00 0.00 0.0450
1.00 0.00 1.00 0.2520
-1.00 0.00 -1.00 0.3140
2.00 -1.00 -2.00 0.0930
-2.00 1.00 2.00 0.0540
-1.00 2.00 1.00 0.0730

loop_
_geom_angle_atom_site_label_1
_geom_angle_atom_site_label_2
_geom_angle_atom_site_label_3
_geom_angle
C1 Fe1 O2 176.41(7)
C1 Fe1 O3 95.68(7)
O2 Fe1 O3 84.49(5)
C1 Fe1 P2 89.44(6)
O2 Fe1 P2 86.99(4)
O3 Fe1 P2 86.41(4)
C1 Fe1 P1 98.70(6)
O2 Fe1 P1 84.89(4)
O3 Fe1 P1 84.30(4)
P2 Fe1 P1 168.20(2)
C1 Fe1 S1 85.66(6)
O2 Fe1 S1 94.47(4)
O3 Fe1 S1 175.10(4)
P2 Fe1 S1 98.323(19)
P1 Fe1 S1 90.84(2)
C2 S1 Fe1 112.92(7)
C10 P1 C17 101.21(9)
C10 P1 C11A 105.8(7)
C17 P1 C11A 103.4(14)
C10 P1 C11 102.4(8)
C17 P1 C11 104.1(16)
C10 P1 Fe1 111.25(7)
C17 P1 Fe1 118.43(6)
C11A P1 Fe1 115.1(14)
C11 P1 Fe1 117.2(16)
C35 P2 C28 106.12(9)
C35 P2 C29 103.57(8)
C28 P2 C29 99.27(8)
C35 P2 Fe1 116.00(6)
C28 P2 Fe1 111.51(6)
C29 P2 Fe1 118.46(6)
C3 O2 Fe1 110.16(10)
C4 O3 Fe1 110.27(10)
C2 N1 H1A 121.8(17)
C2 N1 H1B 117.4(16)
H1A N1 H1B 121(2)
C2 N2 H2A 119.0(16)
C2 N2 H2B 121.7(18)
H2A N2 H2B 119(2)
O1 C1 Fe1 174.23(17)
N2 C2 N1 119.98(17)
N2 C2 S1 118.36(15)
N1 C2 S1 121.66(14)
O2 C3 C23 114.03(15)
O2 C3 C4 107.56(15)
C23 C3 C4 111.41(15)
O2 C3 H3 107.9
C23 C3 H3 107.9
C4 C3 H3 107.9
O3 C4 C5 113.64(17)
O3 C4 C3 108.65(14)
C5 C4 C3 109.06(15)
O3 C4 H4 108.5
C5 C4 H4 108.5
C3 C4 H4 108.5
C6 C5 C10 118.50(19)
C6 C5 C4 118.8(2)
C10 C5 C4 122.58(17)
C7 C6 C5 121.4(2)
C7 C6 H6 119.3
C5 C6 H6 119.3
C8 C7 C6 120.0(2)
C8 C7 H7 120.0
C6 C7 H7 120.0
C7 C8 C9 119.7(2)
C7 C8 H8 120.1
C9 C8 H8 120.1
C8 C9 C10 121.1(2)
C8 C9 H9 119.4
C10 C9 H9 119.4
C9 C10 C5 119.3(2)
C9 C10 P1 118.81(18)
C5 C10 P1 121.93(15)
C16 C11 C12 120.1(11)
C16 C11 P1 119.4(13)
C12 C11 P1 120.4(15)
C13 C12 C11 118.1(11)
C13 C12 H12 121.0
C11 C12 H12 121.0
C14 C13 C12 121.8(9)
C14 C13 H13 119.1
C12 C13 H13 119.1
C13 C14 C15 120.6(9)
C13 C14 H14 119.7
C15 C14 H14 119.7
C14 C15 C16 117.6(9)
C14 C15 H15 121.2
C16 C15 H15 121.2
C11 C16 C15 121.8(9)
C11 C16 H16 119.1
C15 C16 H16 119.1
C12A C11A C16A 117.6(11)
C12A C11A P1 126.2(14)
C16A C11A P1 116.1(11)
C11A C12A C13A 121.5(9)
C11A C12A H12A 119.3
C13A C12A H12A 119.3
C14A C13A C12A 118.4(8)
C14A C13A H13A 120.8
C12A C13A H13A 120.8
C13A C14A C15A 121.5(9)
C13A C14A H14A 119.3
C15A C14A H14A 119.3
C16A C15A C14A 120.3(8)
C16A C15A H15A 119.8
C14A C15A H15A 119.8
C15A C16A C11A 120.7(8)
C15A C16A H16A 119.6
C11A C16A H16A 119.6
C18 C17 C22 118.51(19)
C18 C17 P1 124.57(17)
C22 C17 P1 116.92(16)
C17 C18 C19 120.5(2)
C17 C18 H18 119.7
C19 C18 H18 119.7
C20 C19 C18 120.5(2)
C20 C19 H19 119.7
C18 C19 H19 119.7
C19 C20 C21 119.7(2)
C19 C20 H20 120.1
C21 C20 H20 120.1
C20 C21 C22 120.3(2)
C20 C21 H21 119.8
C22 C21 H21 119.8
C21 C22 C17 120.4(2)
C21 C22 H22 119.8
C17 C22 H22 119.8
C24 C23 C28 117.63(19)
C24 C23 C3 118.59(17)
C28 C23 C3 123.78(17)
C25 C24 C23 122.1(2)
C25 C24 H24 118.9
C23 C24 H24 118.9
C24 C25 C26 119.8(2)
C24 C25 H25 120.1
C26 C25 H25 120.1
C27 C26 C25 119.5(2)
C27 C26 H26 120.2
C25 C26 H26 120.2
C26 C27 C28 121.2(2)
C26 C27 H27 119.4
C28 C27 H27 119.4
C27 C28 C23 119.67(18)
C27 C28 P2 118.98(14)
C23 C28 P2 121.19(15)
C34 C29 C30 118.36(18)
C34 C29 P2 124.44(15)
C30 C29 P2 117.15(14)
C29 C30 C31 121.19(19)
C29 C30 H30 119.4
C31 C30 H30 119.4
C32 C31 C30 119.5(2)
C32 C31 H31 120.3
C30 C31 H31 120.3
C33 C32 C31 120.2(2)
C33 C32 H32 119.9
C31 C32 H32 119.9
C32 C33 C34 120.4(2)
C32 C33 H33 119.8
C34 C33 H33 119.8
C29 C34 C33 120.3(2)
C29 C34 H34 119.8
C33 C34 H34 119.8
C36 C35 C40 118.85(18)
C36 C35 P2 123.44(15)
C40 C35 P2 117.37(14)
C35 C36 C37 120.1(2)
C35 C36 H36 120.0
C37 C36 H36 120.0
C38 C37 C36 120.8(2)
C38 C37 H37 119.6
C36 C37 H37 119.6
C39 C38 C37 119.6(2)
C39 C38 H38 120.2
C37 C38 H38 120.2
C38 C39 C40 120.2(2)
C38 C39 H39 119.9
C40 C39 H39 119.9
C35 C40 C39 120.47(19)
C35 C40 H40 119.8
C39 C40 H40 119.8
C41 O4 C44 108.8(2)
O4 C41 C42 106.5(2)
O4 C41 H41A 110.4
C42 C41 H41A 110.4
O4 C41 H41B 110.4
C42 C41 H41B 110.4
H41A C41 H41B 108.6
C43 C42 C41 102.9(2)
C43 C42 H42A 111.2
C41 C42 H42A 111.2
C43 C42 H42B 111.2
C41 C42 H42B 111.2
H42A C42 H42B 109.1
C44 C43 C42 102.0(3)
C44 C43 H43A 111.4
C42 C43 H43A 111.4
C44 C43 H43B 111.4
C42 C43 H43B 111.4
H43A C43 H43B 109.2
O4 C44 C43 106.3(2)
O4 C44 H44A 110.5
C43 C44 H44A 110.5
O4 C44 H44B 110.5
C43 C44 H44B 110.5
H44A C44 H44B 108.7

loop_
_geom_bond_atom_site_label_1
_geom_bond_atom_site_label_2
_geom_bond_distance
Fe1 C1 1.736(2)
Fe1 O2 1.9710(12)
Fe1 O3 1.9759(12)
Fe1 P2 2.2563(5)
Fe1 P1 2.2600(5)
Fe1 S1 2.3122(5)
S1 C2 1.7189(18)
P1 C10 1.822(2)
P1 C17 1.828(2)
P1 C11A 1.829(10)
P1 C11 1.830(10)
P2 C35 1.8164(18)
P2 C28 1.8251(19)
P2 C29 1.8429(19)
O1 C1 1.156(2)
O2 C3 1.400(2)
O3 C4 1.401(2)
N1 C2 1.316(3)
N1 H1A 0.87(3)
N1 H1B 0.90(3)
N2 C2 1.316(2)
N2 H2A 0.87(3)
N2 H2B 0.83(3)
C3 C23 1.506(3)
C3 C4 1.552(3)
C3 H3 1.0000
C4 C5 1.506(3)
C4 H4 1.0000
C5 C6 1.393(3)
C5 C10 1.399(3)
C6 C7 1.381(3)
C6 H6 0.9500
C7 C8 1.371(4)
C7 H7 0.9500
C8 C9 1.381(3)
C8 H8 0.9500
C9 C10 1.395(3)
C9 H9 0.9500
C11 C16 1.35(2)
C11 C12 1.402(7)
C12 C13 1.378(14)
C12 H12 0.9500
C13 C14 1.370(11)
C13 H13 0.9500
C14 C15 1.377(9)
C14 H14 0.9500
C15 C16 1.413(17)
C15 H15 0.9500
C16 H16 0.9500
C11A C12A 1.403(6)
C11A C16A 1.42(2)
C12A C13A 1.410(13)
C12A H12A 0.9500
C13A C14A 1.370(10)
C13A H13A 0.9500
C14A C15A 1.395(8)
C14A H14A 0.9500
C15A C16A 1.364(16)
C15A H15A 0.9500
C16A H16A 0.9500
C17 C18 1.384(3)
C17 C22 1.390(3)
C18 C19 1.390(3)
C18 H18 0.9500
C19 C20 1.362(4)
C19 H19 0.9500
C20 C21 1.378(3)
C20 H20 0.9500
C21 C22 1.387(3)
C21 H21 0.9500
C22 H22 0.9500
C23 C24 1.398(3)
C23 C28 1.403(3)
C24 C25 1.374(3)
C24 H24 0.9500
C25 C26 1.381(3)
C25 H25 0.9500
C26 C27 1.376(3)
C26 H26 0.9500
C27 C28 1.396(3)
C27 H27 0.9500
C29 C34 1.376(3)
C29 C30 1.386(3)
C30 C31 1.386(3)
C30 H30 0.9500
C31 C32 1.371(3)
C31 H31 0.9500
C32 C33 1.361(3)
C32 H32 0.9500
C33 C34 1.394(3)
C33 H33 0.9500
C34 H34 0.9500
C35 C36 1.385(3)
C35 C40 1.390(3)
C36 C37 1.389(3)
C36 H36 0.9500
C37 C38 1.375(3)
C37 H37 0.9500
C38 C39 1.373(3)
C38 H38 0.9500
C39 C40 1.391(3)
C39 H39 0.9500
C40 H40 0.9500
O4 C41 1.422(3)
O4 C44 1.429(3)
C41 C42 1.505(4)
C41 H41A 0.9900
C41 H41B 0.9900
C42 C43 1.492(5)
C42 H42A 0.9900
C42 H42B 0.9900
C43 C44 1.483(4)
C43 H43A 0.9900
C43 H43B 0.9900
C44 H44A 0.9900
C44 H44B 0.9900

loop_
_geom_hbond_atom_site_label_D
_geom_hbond_atom_site_label_H
_geom_hbond_atom_site_label_A
_geom_hbond_distance_DH
_geom_hbond_distance_HA
_geom_hbond_distance_DA
_geom_hbond_angle_DHA
_geom_hbond_site_symmetry_A
N1 H1A O2 0.87(3) 1.84(3) 2.662(2) 156(2) .
N2 H2A O4 0.87(3) 2.23(3) 2.977(3) 144(2) 1_556
N2 H2B O3 0.83(3) 1.94(3) 2.747(2) 164(2) 4_666

loop_
_platon_squeeze_void_nr
_platon_squeeze_void_average_x
_platon_squeeze_void_average_y
_platon_squeeze_void_average_z
_platon_squeeze_void_volume
_platon_squeeze_void_count_electrons
_platon_squeeze_void_content
1 -0.500 0.000 0.000 787 220 ' '
2 -0.001 0.500 0.500 787 220 ' '
